data_1547321
loop_
_publ_author_name
'Heng-Yun Ye'
'Wei-Qiang Liao'
'Qionghua Zhou'
'Yi Zhang'
'Jinlan Wang'
'Yu-Meng You'
'Jin-Yun Wang'
'Zhong-Ning Chen'
'Peng-Fei Li'
'Da-Wei Fu'
'Songping D. Huang'
'and Ren-Gen Xiong'

_publ_section_title
;
 Dielectric and ferroelectric sensing based on molecular recognition in
 Cu(1,10-phenlothroline)2SeO4.(diol) systems
;
_journal_name_full 'Nature Communications'
_journal_page_first 14551
_journal_paper_doi 10.1038/ncomms14551
_journal_volume 8
_journal_year 2017
_chemical_formula_sum 'C26 H22 Cu N4 O6 Se'
_chemical_formula_weight 628.97
_space_group_crystal_system monoclinic
_space_group_IT_number 15
_space_group_name_Hall '-C 2yc'
_space_group_name_H-M_alt 'C 1 2/c 1'
_symmetry_space_group_name_Hall '-C 2yc'
_symmetry_space_group_name_H-M 'C 1 2/c 1'
_atom_sites_solution_hydrogens mixed
_cell_angle_alpha 90
_cell_angle_beta 120.79(3)
_cell_angle_gamma 90
_cell_formula_units_Z 4
_cell_length_a 17.86(3)
_cell_length_b 12.16(3)
_cell_length_c 13.17(3)
_cell_measurement_reflns_used 2911
_cell_measurement_temperature 303(2)
_cell_measurement_theta_max 27.6609
_cell_measurement_theta_min 2.3152
_cell_volume 2457(9)
_computing_structure_refinement 'SHELXL-2014/7 (Sheldrick, 2014)'
_diffrn_ambient_temperature 303(2)
_diffrn_measured_fraction_theta_full 0.973
_diffrn_measured_fraction_theta_max 0.951
_diffrn_measurement_device_type 'Rigaku satrun 724'
_diffrn_radiation_type MoK\a
_diffrn_radiation_wavelength 0.71073
_diffrn_reflns_av_R_equivalents 0.0844
_diffrn_reflns_av_unetI/netI 0.0888
_diffrn_reflns_Laue_measured_fraction_full 0.973
_diffrn_reflns_Laue_measured_fraction_max 0.951
_diffrn_reflns_limit_h_max 20
_diffrn_reflns_limit_h_min -21
_diffrn_reflns_limit_k_max 11
_diffrn_reflns_limit_k_min -15
_diffrn_reflns_limit_l_max 17
_diffrn_reflns_limit_l_min -16
_diffrn_reflns_number 12740
_diffrn_reflns_point_group_measured_fraction_full 0.973
_diffrn_reflns_point_group_measured_fraction_max 0.951
_diffrn_reflns_theta_full 25.242
_diffrn_reflns_theta_max 27.578
_diffrn_reflns_theta_min 3.203
_exptl_absorpt_coefficient_mu 2.421
_exptl_absorpt_correction_T_max 1.0000
_exptl_absorpt_correction_T_min 0.7216
_exptl_absorpt_correction_type multi-scan
_exptl_crystal_colour blue
_exptl_crystal_density_diffrn 1.700
_exptl_crystal_description block
_exptl_crystal_F_000 1268
_exptl_crystal_size_max 0.32
_exptl_crystal_size_mid 0.18
_exptl_crystal_size_min 0.15
_refine_diff_density_max 1.278
_refine_diff_density_min -0.871
_refine_diff_density_rms 0.115
_refine_ls_extinction_coef .
_refine_ls_extinction_method none
_refine_ls_goodness_of_fit_ref 1.059
_refine_ls_hydrogen_treatment constr
_refine_ls_matrix_type full
_refine_ls_number_parameters 186
_refine_ls_number_reflns 2705
_refine_ls_number_restraints 0
_refine_ls_restrained_S_all 1.059
_refine_ls_R_factor_all 0.0953
_refine_ls_R_factor_gt 0.0697
_refine_ls_shift/su_max 0.000
_refine_ls_shift/su_mean 0.000
_refine_ls_structure_factor_coef Fsqd
_refine_ls_weighting_details 'w=1/[\s^2^(Fo^2^)+(0.0654P)^2^+12.5915P] where P=(Fo^2^+2Fc^2^)/3'
_refine_ls_weighting_scheme calc
_refine_ls_wR_factor_gt 0.1620
_refine_ls_wR_factor_ref 0.1735
_reflns_Friedel_coverage 0.000
_reflns_Friedel_fraction_full .
_reflns_Friedel_fraction_max .
_reflns_number_gt 1892
_reflns_number_total 2705
_reflns_threshold_expression 'I > 2\s(I)'
_cod_data_source_file ncomms14551-s3.cif
_cod_data_source_block glycol-T303K
_cod_depositor_comments
;
The following automatic conversions were performed:

'_exptl_absorpt_correction_type' value 'Multi-scan' changed to
'multi-scan' according to the built-in table from CIF Core dictionary
named 'cif_core.dic' version 2.4.1 from 2010-06-29.

Automatic conversion script
Id: cif_fix_values 5376 2017-05-30 11:51:03Z andrius 
;
_cod_original_cell_volume 2458(9)
_cod_database_code 1547321
_shelx_space_group_comment
;
The symmetry employed for this shelxl refinement is uniquely defined
by the following loop, which should always be used as a source of
symmetry information in preference to the above space-group names.
They are only intended as comments.
;

loop_
_space_group_symop_operation_xyz
'x, y, z'
'-x, y, -z+1/2'
'x+1/2, y+1/2, z'
'-x+1/2, y+1/2, -z+1/2'
'-x, -y, -z'
'x, -y, z-1/2'
'-x+1/2, -y+1/2, -z'
'x+1/2, -y+1/2, z-1/2'

loop_
_atom_site_label
_atom_site_type_symbol
_atom_site_fract_x
_atom_site_fract_y
_atom_site_fract_z
_atom_site_U_iso_or_equiv
_atom_site_adp_type
_atom_site_occupancy
_atom_site_site_symmetry_order
_atom_site_calc_flag
_atom_site_refinement_flags_posn
_atom_site_refinement_flags_adp
_atom_site_refinement_flags_occupancy
_atom_site_disorder_assembly
_atom_site_disorder_group
C1 C 0.4168(4) 0.3093(5) 0.3958(6) 0.0432(15) Uani 1 1 d . . . . .
H1A H 0.4643 0.3529 0.4460 0.052 Uiso 1 1 calc R U . . .
C2 C 0.3526(4) 0.2906(6) 0.4249(6) 0.0478(16) Uani 1 1 d . . . . .
H2A H 0.3582 0.3209 0.4933 0.057 Uiso 1 1 calc R U . . .
C3 C 0.2821(4) 0.2277(5) 0.3525(6) 0.0436(15) Uani 1 1 d . . . . .
H3A H 0.2393 0.2147 0.3711 0.052 Uiso 1 1 calc R U . . .
C4 C 0.2744(4) 0.1825(5) 0.2491(5) 0.0338(13) Uani 1 1 d . . . . .
C5 C 0.2020(4) 0.1178(5) 0.1653(6) 0.0433(15) Uani 1 1 d . . . . .
H5A H 0.1569 0.1031 0.1791 0.052 Uiso 1 1 calc R U . . .
C6 C 0.1975(4) 0.0780(5) 0.0685(6) 0.0444(16) Uani 1 1 d . . . . .
H6A H 0.1492 0.0367 0.0158 0.053 Uiso 1 1 calc R U . . .
C7 C 0.2655(4) 0.0975(5) 0.0436(5) 0.0354(13) Uani 1 1 d . . . . .
C8 C 0.2651(5) 0.0582(5) -0.0577(5) 0.0429(16) Uani 1 1 d . . . . .
H8A H 0.2186 0.0163 -0.1135 0.051 Uiso 1 1 calc R U . . .
C9 C 0.3323(5) 0.0816(6) -0.0732(5) 0.0480(17) Uani 1 1 d . . . . .
H9A H 0.3324 0.0565 -0.1398 0.058 Uiso 1 1 calc R U . . .
C10 C 0.4020(5) 0.1441(5) 0.0120(5) 0.0436(15) Uani 1 1 d . . . . .
H10A H 0.4477 0.1598 -0.0002 0.052 Uiso 1 1 calc R U . . .
C11 C 0.3377(3) 0.1597(4) 0.1239(5) 0.0291(12) Uani 1 1 d . . . . .
C12 C 0.3417(3) 0.2033(4) 0.2275(4) 0.0279(11) Uani 1 1 d . . . . .
N1 N 0.4131(3) 0.2677(4) 0.3001(4) 0.0318(10) Uani 1 1 d . . . . .
N2 N 0.4063(3) 0.1819(4) 0.1089(4) 0.0318(10) Uani 1 1 d . . . . .
Cu1 Cu 0.5000 0.27916(8) 0.2500 0.0324(3) Uani 1 2 d S T P . .
Se1 Se 0.48956(9) 0.54577(8) 0.26731(12) 0.0252(3) Uani 0.5 1 d . . P . .
O1 O 0.4694(6) 0.4288(6) 0.1897(7) 0.045(2) Uani 0.5 1 d . . P . .
O2 O 0.4138(3) 0.6159(4) 0.2008(5) 0.0617(14) Uani 1 1 d . . . . .
O3 O 0.4996(6) 0.5202(7) 0.3927(7) 0.042(2) Uani 0.5 1 d . . P . .
O4 O 0.4449(4) 0.8214(5) 0.3077(6) 0.0810(19) Uani 1 1 d . . . . .
H4C H 0.4361 0.7609 0.2708 0.097 Uiso 1 1 d R U . . .
C13 C 0.4587(6) 0.9049(7) 0.2469(10) 0.083(3) Uani 1 1 d . . . . .
H13A H 0.4529 0.9735 0.2783 0.100 Uiso 1 1 d R U . . .
H13B H 0.4133 0.9021 0.1653 0.100 Uiso 1 1 d R U . . .

loop_
_atom_site_aniso_label
_atom_site_aniso_U_11
_atom_site_aniso_U_22
_atom_site_aniso_U_33
_atom_site_aniso_U_23
_atom_site_aniso_U_13
_atom_site_aniso_U_12
C1 0.040(3) 0.052(4) 0.041(3) -0.019(3) 0.024(3) -0.014(3)
C2 0.053(4) 0.056(4) 0.038(3) -0.007(3) 0.027(3) 0.001(3)
C3 0.042(4) 0.053(4) 0.046(4) 0.005(3) 0.030(3) 0.005(3)
C4 0.033(3) 0.038(3) 0.033(3) 0.002(2) 0.019(3) 0.000(2)
C5 0.026(3) 0.055(4) 0.047(4) 0.001(3) 0.017(3) -0.004(3)
C6 0.036(3) 0.047(4) 0.039(3) -0.001(3) 0.011(3) -0.009(3)
C7 0.035(3) 0.038(3) 0.027(3) 0.000(2) 0.011(2) -0.002(2)
C8 0.051(4) 0.044(3) 0.026(3) -0.006(2) 0.014(3) -0.006(3)
C9 0.064(5) 0.057(4) 0.027(3) -0.010(3) 0.026(3) -0.008(3)
C10 0.055(4) 0.046(4) 0.036(3) -0.006(3) 0.028(3) -0.007(3)
C11 0.027(3) 0.029(3) 0.027(3) 0.000(2) 0.011(2) 0.001(2)
C12 0.027(3) 0.029(3) 0.026(3) 0.003(2) 0.013(2) 0.002(2)
N1 0.036(3) 0.034(2) 0.029(2) -0.0065(19) 0.020(2) -0.005(2)
N2 0.039(3) 0.031(2) 0.029(2) -0.0040(18) 0.021(2) -0.003(2)
Cu1 0.0357(6) 0.0336(5) 0.0346(5) 0.000 0.0229(5) 0.000
Se1 0.0211(8) 0.0295(5) 0.0259(8) 0.0009(4) 0.0126(4) 0.0019(4)
O1 0.071(6) 0.032(4) 0.037(5) -0.008(3) 0.031(5) 0.000(4)
O2 0.046(3) 0.069(3) 0.078(4) -0.026(3) 0.038(3) -0.009(2)
O3 0.044(5) 0.052(5) 0.023(4) 0.000(4) 0.012(4) 0.001(4)
O4 0.124(5) 0.069(4) 0.096(5) -0.014(3) 0.090(5) 0.002(4)
C13 0.095(7) 0.056(5) 0.108(8) 0.008(5) 0.059(7) 0.026(5)

loop_
_atom_type_symbol
_atom_type_description
_atom_type_scat_dispersion_real
_atom_type_scat_dispersion_imag
_atom_type_scat_source
C C 0.0033 0.0016 'International Tables Vol C Tables 4.2.6.8 and 6.1.1.4'
H H 0.0000 0.0000 'International Tables Vol C Tables 4.2.6.8 and 6.1.1.4'
N N 0.0061 0.0033 'International Tables Vol C Tables 4.2.6.8 and 6.1.1.4'
O O 0.0106 0.0060 'International Tables Vol C Tables 4.2.6.8 and 6.1.1.4'
Cu Cu 0.3201 1.2651 'International Tables Vol C Tables 4.2.6.8 and 6.1.1.4'
Se Se -0.0929 2.2259 'International Tables Vol C Tables 4.2.6.8 and 6.1.1.4'

loop_
_geom_angle_atom_site_label_1
_geom_angle_atom_site_label_2
_geom_angle_atom_site_label_3
_geom_angle
_geom_angle_site_symmetry_1
_geom_angle_site_symmetry_3
N1 C1 C2 123.2(6) . .
N1 C1 H1A 118.4 . .
C2 C1 H1A 118.4 . .
C3 C2 C1 119.5(6) . .
C3 C2 H2A 120.2 . .
C1 C2 H2A 120.2 . .
C2 C3 C4 119.7(6) . .
C2 C3 H3A 120.1 . .
C4 C3 H3A 120.1 . .
C12 C4 C3 117.3(5) . .
C12 C4 C5 118.3(6) . .
C3 C4 C5 124.4(6) . .
C6 C5 C4 122.0(6) . .
C6 C5 H5A 119.0 . .
C4 C5 H5A 119.0 . .
C5 C6 C7 121.2(6) . .
C5 C6 H6A 119.4 . .
C7 C6 H6A 119.4 . .
C11 C7 C8 116.9(6) . .
C11 C7 C6 118.6(6) . .
C8 C7 C6 124.4(6) . .
C9 C8 C7 119.8(6) . .
C9 C8 H8A 120.1 . .
C7 C8 H8A 120.1 . .
C8 C9 C10 119.3(6) . .
C8 C9 H9A 120.3 . .
C10 C9 H9A 120.3 . .
N2 C10 C9 123.5(6) . .
N2 C10 H10A 118.3 . .
C9 C10 H10A 118.3 . .
N2 C11 C7 123.2(5) . .
N2 C11 C12 117.0(5) . .
C7 C11 C12 119.8(5) . .
N1 C12 C4 123.3(5) . .
N1 C12 C11 116.6(5) . .
C4 C12 C11 120.1(5) . .
C1 N1 C12 116.9(5) . .
C1 N1 Cu1 128.6(4) . .
C12 N1 Cu1 114.4(4) . .
C10 N2 C11 117.3(5) . .
C10 N2 Cu1 132.2(4) . .
C11 N2 Cu1 110.5(4) . .
O1 Cu1 O1 41.9(5) 2_655 .
O1 Cu1 N1 95.6(3) 2_655 2_655
O1 Cu1 N1 92.0(3) . 2_655
O1 Cu1 N1 92.0(3) 2_655 .
O1 Cu1 N1 95.6(3) . .
N1 Cu1 N1 171.9(3) 2_655 .
O1 Cu1 N2 144.3(3) 2_655 .
O1 Cu1 N2 103.5(3) . .
N1 Cu1 N2 94.1(2) 2_655 .
N1 Cu1 N2 81.4(2) . .
O1 Cu1 N2 103.5(3) 2_655 2_655
O1 Cu1 N2 144.2(3) . 2_655
N1 Cu1 N2 81.4(2) 2_655 2_655
N1 Cu1 N2 94.1(2) . 2_655
N2 Cu1 N2 111.9(3) . 2_655
Se1 Se1 O2 104.0(3) 2_655 .
Se1 Se1 O1 86.0(4) 2_655 2_655
O2 Se1 O1 150.4(4) . 2_655
Se1 Se1 O3 146.3(4) 2_655 .
O2 Se1 O3 108.3(4) . .
O1 Se1 O3 70.5(5) 2_655 .
Se1 Se1 O1 68.6(4) 2_655 .
O2 Se1 O1 106.7(4) . .
O1 Se1 O1 50.7(6) 2_655 .
O3 Se1 O1 109.9(5) . .
Se1 Se1 O2 52.7(3) 2_655 2_655
O2 Se1 O2 110.6(4) . 2_655
O1 Se1 O2 97.6(4) 2_655 2_655
O3 Se1 O2 105.6(4) . 2_655
O1 Se1 O2 115.6(4) . 2_655
Se1 Se1 O3 23.4(3) 2_655 2_655
O2 Se1 O3 90.9(3) . 2_655
O1 Se1 O3 87.9(4) 2_655 2_655
O3 Se1 O3 158.4(5) . 2_655
O1 Se1 O3 53.4(4) . 2_655
O2 Se1 O3 75.3(3) 2_655 2_655
O1 O1 Se1 68.8(4) 2_655 2_655
O1 O1 Se1 60.5(3) 2_655 .
Se1 O1 Se1 25.39(15) 2_655 .
O1 O1 Cu1 69.1(2) 2_655 .
Se1 O1 Cu1 135.9(6) 2_655 .
Se1 O1 Cu1 128.0(5) . .
Se1 O2 Se1 23.29(12) . 2_655
Se1 O3 Se1 10.32(13) . 2_655
C13 O4 H4C 109.8 . .
O4 C13 C13 116.5(8) . 2_655
O4 C13 H13A 107.2 . .
C13 C13 H13A 108.1 2_655 .
O4 C13 H13B 108.8 . .
C13 C13 H13B 108.5 2_655 .
H13A C13 H13B 107.3 . .

loop_
_geom_bond_atom_site_label_1
_geom_bond_atom_site_label_2
_geom_bond_distance
_geom_bond_site_symmetry_2
C1 N1 1.328(8) .
C1 C2 1.401(10) .
C1 H1A 0.9300 .
C2 C3 1.360(9) .
C2 H2A 0.9300 .
C3 C4 1.407(9) .
C3 H3A 0.9300 .
C4 C12 1.394(8) .
C4 C5 1.431(8) .
C5 C6 1.326(10) .
C5 H5A 0.9300 .
C6 C7 1.431(9) .
C6 H6A 0.9300 .
C7 C11 1.399(7) .
C7 C8 1.414(9) .
C8 C9 1.346(10) .
C8 H8A 0.9300 .
C9 C10 1.398(9) .
C9 H9A 0.9300 .
C10 N2 1.321(8) .
C10 H10A 0.9300 .
C11 N2 1.363(8) .
C11 C12 1.431(8) .
C12 N1 1.380(7) .
N1 Cu1 1.978(5) .
N2 Cu1 2.114(5) .
Cu1 O1 1.949(9) 2_655
Cu1 O1 1.949(9) .
Cu1 N1 1.978(5) 2_655
Cu1 N2 2.114(5) 2_655
Se1 Se1 0.722(2) 2_655
Se1 O2 1.453(6) .
Se1 O1 1.568(9) 2_655
Se1 O3 1.598(9) .
Se1 O1 1.680(8) .
Se1 O2 1.772(6) 2_655
Se1 O3 2.235(10) 2_655
O1 O1 1.393(17) 2_655
O1 Se1 1.568(9) 2_655
O2 Se1 1.772(6) 2_655
O3 Se1 2.235(10) 2_655
O4 C13 1.392(11) .
O4 H4C 0.8499 .
C13 C13 1.435(18) 2_655
C13 H13A 0.9601 .
C13 H13B 0.9599 .

loop_
_geom_torsion_atom_site_label_1
_geom_torsion_atom_site_label_2
_geom_torsion_atom_site_label_3
_geom_torsion_atom_site_label_4
_geom_torsion
_geom_torsion_site_symmetry_1
_geom_torsion_site_symmetry_2
_geom_torsion_site_symmetry_3
_geom_torsion_site_symmetry_4
N1 C1 C2 C3 -0.5(11) . . . .
C1 C2 C3 C4 -0.2(10) . . . .
C2 C3 C4 C12 1.3(9) . . . .
C2 C3 C4 C5 -178.3(6) . . . .
C12 C4 C5 C6 -0.3(9) . . . .
C3 C4 C5 C6 179.3(6) . . . .
C4 C5 C6 C7 0.5(10) . . . .
C5 C6 C7 C11 0.1(9) . . . .
C5 C6 C7 C8 -179.8(6) . . . .
C11 C7 C8 C9 -0.2(9) . . . .
C6 C7 C8 C9 179.7(6) . . . .
C7 C8 C9 C10 0.4(10) . . . .
C8 C9 C10 N2 0.3(11) . . . .
C8 C7 C11 N2 -0.8(8) . . . .
C6 C7 C11 N2 179.3(5) . . . .
C8 C7 C11 C12 179.1(5) . . . .
C6 C7 C11 C12 -0.8(8) . . . .
C3 C4 C12 N1 -1.8(8) . . . .
C5 C4 C12 N1 177.8(5) . . . .
C3 C4 C12 C11 180.0(5) . . . .
C5 C4 C12 C11 -0.4(8) . . . .
N2 C11 C12 N1 2.6(7) . . . .
C7 C11 C12 N1 -177.4(5) . . . .
N2 C11 C12 C4 -179.1(5) . . . .
C7 C11 C12 C4 0.9(8) . . . .
C2 C1 N1 C12 0.0(9) . . . .
C2 C1 N1 Cu1 -176.6(5) . . . .
C4 C12 N1 C1 1.2(8) . . . .
C11 C12 N1 C1 179.4(5) . . . .
C4 C12 N1 Cu1 178.2(4) . . . .
C11 C12 N1 Cu1 -3.5(6) . . . .
C9 C10 N2 C11 -1.3(9) . . . .
C9 C10 N2 Cu1 -178.7(5) . . . .
C7 C11 N2 C10 1.5(8) . . . .
C12 C11 N2 C10 -178.4(5) . . . .
C7 C11 N2 Cu1 179.5(4) . . . .
C12 C11 N2 Cu1 -0.4(6) . . . .
Se1 Se1 O1 O1 103.0(8) 2_655 . . 2_655
O2 Se1 O1 O1 -158.2(7) . . . 2_655
O3 Se1 O1 O1 -41.0(9) . . . 2_655
O2 Se1 O1 O1 78.3(8) 2_655 . . 2_655
O3 Se1 O1 O1 123.4(10) 2_655 . . 2_655
O2 Se1 O1 Se1 98.8(4) . . . 2_655
O1 Se1 O1 Se1 -103.0(8) 2_655 . . 2_655
O3 Se1 O1 Se1 -144.0(4) . . . 2_655
O2 Se1 O1 Se1 -24.7(4) 2_655 . . 2_655
O3 Se1 O1 Se1 20.4(4) 2_655 . . 2_655
Se1 Se1 O1 Cu1 118.8(8) 2_655 . . .
O2 Se1 O1 Cu1 -142.4(6) . . . .
O1 Se1 O1 Cu1 15.82(19) 2_655 . . .
O3 Se1 O1 Cu1 -25.2(8) . . . .
O2 Se1 O1 Cu1 94.1(7) 2_655 . . .
O3 Se1 O1 Cu1 139.2(9) 2_655 . . .
O1 Se1 O2 Se1 -107.1(8) 2_655 . . 2_655
O3 Se1 O2 Se1 170.3(4) . . . 2_655
O1 Se1 O2 Se1 -71.5(4) . . . 2_655
O2 Se1 O2 Se1 55.0(2) 2_655 . . 2_655
O3 Se1 O2 Se1 -19.6(3) 2_655 . . 2_655
O2 Se1 O3 Se1 -162.9(7) . . . 2_655
O1 Se1 O3 Se1 48.4(7) 2_655 . . 2_655
O1 Se1 O3 Se1 80.9(6) . . . 2_655
O2 Se1 O3 Se1 -44.3(5) 2_655 . . 2_655
O3 Se1 O3 Se1 45.0(2) 2_655 . . 2_655
